data_2013149
loop_
_publ_author_name
'Papadakis, Markos M.'
'Pavon, Jorge A.'
'Lalancette, Roger A.'
'Thompson, Hugh W.'

_publ_section_title
;
 The epimeric 9-oxobicyclo[3.3.1]nonane-3-carboxylic acids:
 hydrogen-bonding patterns of the <i>endo</i> acid and the lactol of
 the <i>exo</i> acid
;
_journal_issue 3
_journal_name_full 'Acta Crystallographica Section C'
_journal_page_first o167
_journal_page_last o170
_journal_paper_doi 10.1107/S0108270103001495
_journal_volume 59
_journal_year 2003
_chemical_formula_moiety 'C10 H14 O3'
_chemical_formula_sum 'C10 H14 O3'
_chemical_formula_weight 182.21
_chemical_melting_point 422
_chemical_name_common
;
 9-oxobicyclo[3.3.1]nonane-3\b-carboxylic acid lactol
;
_chemical_name_systematic
;
8-hydroxy-9-oxatricyclo[5.3.1.0^3,8^]undecan-10-one'
;
_space_group_IT_number 14
_symmetry_cell_setting monoclinic
_symmetry_space_group_name_Hall '-P 2ybc'
_symmetry_space_group_name_H-M 'P 1 21/c 1'
_atom_sites_solution_hydrogens geom
_atom_sites_solution_primary direct
_atom_sites_solution_secondary difmap
_audit_creation_method SHELXL97
_cell_angle_alpha 90
_cell_angle_beta 92.64(2)
_cell_angle_gamma 90
_cell_formula_units_Z 4
_cell_length_a 7.331(4)
_cell_length_b 9.288(7)
_cell_length_c 12.669(7)
_cell_measurement_reflns_used 30
_cell_measurement_temperature 296(2)
_cell_measurement_theta_max 11.9
_cell_measurement_theta_min 2.8
_cell_volume 861.7(9)
_computing_cell_refinement XSCANS
_computing_data_collection 'XSCANS (Siemens, 1996)'
_computing_data_reduction XSCANS
_computing_molecular_graphics 'SHELXP97 in SHELXTL'
_computing_publication_material 'SHELXL97 in SHELXTL'
_computing_structure_refinement 'SHELXL97 in SHELXTL'
_computing_structure_solution 'SHELXS97 in SHELXTL (Sheldrick, 1997)'
_diffrn_ambient_temperature 296(2)
_diffrn_measured_fraction_theta_full 0.999
_diffrn_measured_fraction_theta_max 0.999
_diffrn_measurement_device_type 'Siemens P4'
_diffrn_measurement_method 2\q/\q
_diffrn_radiation_monochromator graphite
_diffrn_radiation_source 'fine-focus sealed tube'
_diffrn_radiation_type MoK\a
_diffrn_radiation_wavelength 0.71073
_diffrn_reflns_av_R_equivalents 0.025
_diffrn_reflns_av_sigmaI/netI 0.030
_diffrn_reflns_limit_h_max 0
_diffrn_reflns_limit_h_min -8
_diffrn_reflns_limit_k_max 11
_diffrn_reflns_limit_k_min -11
_diffrn_reflns_limit_l_max 15
_diffrn_reflns_limit_l_min -14
_diffrn_reflns_number 2946
_diffrn_reflns_theta_full 25.00
_diffrn_reflns_theta_max 25.00
_diffrn_reflns_theta_min 2.72
_diffrn_standards_decay_% 'variation < 1.0'
_diffrn_standards_interval_count 97
_diffrn_standards_number 3
_exptl_absorpt_coefficient_mu 0.103
_exptl_absorpt_correction_type none
_exptl_crystal_colour colorless
_exptl_crystal_density_diffrn 1.404
_exptl_crystal_density_meas ?
_exptl_crystal_density_method 'not measured'
_exptl_crystal_description parallelepiped
_exptl_crystal_F_000 392
_exptl_crystal_size_max 0.44
_exptl_crystal_size_mid 0.28
_exptl_crystal_size_min 0.24
_refine_diff_density_max 0.16
_refine_diff_density_min -0.15
_refine_ls_extinction_coef 0.044(3)
_refine_ls_extinction_expression Fc^*^=kFc[1+0.001xFc^2^\l^3^/sin(2\q)]^-1/4^
_refine_ls_extinction_method 'SHELXL97 in SHELXTL (Sheldrick, 1997)'
_refine_ls_goodness_of_fit_ref 1.03
_refine_ls_hydrogen_treatment mixed
_refine_ls_matrix_type full
_refine_ls_number_parameters 122
_refine_ls_number_reflns 1512
_refine_ls_number_restraints 0
_refine_ls_restrained_S_all 1.03
_refine_ls_R_factor_all 0.043
_refine_ls_R_factor_gt 0.033
_refine_ls_shift/su_max <0.001
_refine_ls_shift/su_mean 0.00
_refine_ls_structure_factor_coef Fsqd
_refine_ls_weighting_details 'calc w = 1/[\s^2^(Fo^2^)+(0.0326P)^2^+0.1747P] where P=(Fo^2^+2Fc^2^)/3'
_refine_ls_weighting_scheme calc
_refine_ls_wR_factor_gt 0.079
_refine_ls_wR_factor_ref 0.084
_reflns_number_gt 1239
_reflns_number_total 1512
_reflns_threshold_expression I>2\s(I)
_cod_data_source_file fr1406.cif
_cod_data_source_block II
_cod_depositor_comments
;
The following automatic conversions were performed:
'_symmetry_cell_setting' value 'Monoclinic' changed to 'monoclinic'
according to '/home/saulius/struct/CIF-dictionaries/cif_core.dic'
dictionary named 'cif_core.dic' version 2.4.1 from 2010-06-29.

Automatic conversion script
Id: cif_fix_enum 1527 2010-12-29 10:47:43Z saulius 

The following automatic conversions were performed:

'_symmetry_cell_setting' value 'Monoclinic' changed to 'monoclinic'
according to /home/saulius/struct/CIF-dictionaries/cif_core.dic
dictionary named 'cif_core.dic' version 2.4.1 from 2010-06-29.

Automatic conversion script
Id: cif_fix_values 1715 2011-07-08 13:25:40Z adriana 

The following automatic conversions were performed:

'_exptl_crystal_density_meas' value 'not measured' was changed to '?'
- the value is perceived as not measured.

Automatic conversion script
Id: cif_fix_values 3008 2015-01-20 13:52:24Z robertas 
;
_cod_original_sg_symbol_H-M 'P 21/c'
_cod_database_code 2013149
_cod_database_fobs_code 2013149

loop_
_symmetry_equiv_pos_as_xyz
'x, y, z'
'-x, y+1/2, -z+1/2'
'-x, -y, -z'
'x, -y-1/2, z-1/2'

loop_
_atom_site_label
_atom_site_fract_x
_atom_site_fract_y
_atom_site_fract_z
_atom_site_U_iso_or_equiv
_atom_site_adp_type
_atom_site_calc_flag
_atom_site_refinement_flags
_atom_site_occupancy
_atom_site_disorder_assembly
_atom_site_disorder_group
_atom_site_type_symbol
O1 0.35127(14) 0.06409(11) 0.71666(8) 0.0429(3) Uani d . 1 . . O
O2 -0.13911(15) 0.32101(12) 0.79250(8) 0.0480(3) Uani d . 1 . . O
O3 0.10111(13) 0.19328(10) 0.75595(7) 0.0364(3) Uani d . 1 . . O
C1 0.14628(18) 0.14322(15) 0.57177(10) 0.0342(3) Uani d . 1 . . C
C2 0.0128(2) 0.26741(16) 0.54614(11) 0.0402(4) Uani d . 1 . . C
C3 0.0237(2) 0.37789(16) 0.63548(11) 0.0400(4) Uani d . 1 . . C
C4 0.2183(2) 0.43584(16) 0.64863(13) 0.0461(4) Uani d . 1 . . C
C5 0.3523(2) 0.31150(15) 0.67261(12) 0.0392(4) Uani d . 1 . . C
C6 0.4967(2) 0.29299(18) 0.59060(13) 0.0475(4) Uani d . 1 . . C
C7 0.4154(2) 0.25132(18) 0.48297(13) 0.0495(4) Uani d . 1 . . C
C8 0.2886(2) 0.12282(17) 0.48902(12) 0.0437(4) Uani d . 1 . . C
C9 0.24365(18) 0.17374(14) 0.67771(10) 0.0325(3) Uani d . 1 . . C
C10 -0.0165(2) 0.29918(14) 0.73416(11) 0.0359(3) Uani d . 1 . . C
H1 0.282(3) -0.020(2) 0.7123(17) 0.080 Uiso d . 1 . . H
H1A 0.0764 0.0538 0.5773 0.041 Uiso calc R 1 . . H
H2B 0.0435 0.3129 0.4804 0.048 Uiso calc R 1 . . H
H2A -0.1107 0.2302 0.5377 0.048 Uiso calc R 1 . . H
H3A -0.0638 0.4563 0.6220 0.048 Uiso calc R 1 . . H
H4B 0.2259 0.5051 0.7060 0.055 Uiso calc R 1 . . H
H4A 0.2507 0.4845 0.5844 0.055 Uiso calc R 1 . . H
H5A 0.4140 0.3284 0.7418 0.047 Uiso calc R 1 . . H
H6B 0.5635 0.3825 0.5845 0.057 Uiso calc R 1 . . H
H6A 0.5827 0.2194 0.6147 0.057 Uiso calc R 1 . . H
H7B 0.5131 0.2284 0.4367 0.059 Uiso calc R 1 . . H
H7A 0.3481 0.3325 0.4527 0.059 Uiso calc R 1 . . H
H8B 0.3601 0.0374 0.5061 0.052 Uiso calc R 1 . . H
H8A 0.2270 0.1079 0.4205 0.052 Uiso calc R 1 . . H

loop_
_atom_site_aniso_label
_atom_site_aniso_U_11
_atom_site_aniso_U_22
_atom_site_aniso_U_33
_atom_site_aniso_U_12
_atom_site_aniso_U_13
_atom_site_aniso_U_23
O1 0.0378(6) 0.0403(6) 0.0501(6) 0.0054(5) -0.0051(5) 0.0091(5)
O2 0.0510(6) 0.0466(7) 0.0478(6) 0.0049(5) 0.0156(5) -0.0033(5)
O3 0.0402(6) 0.0362(6) 0.0331(5) 0.0014(4) 0.0043(4) 0.0043(4)
C1 0.0324(7) 0.0335(7) 0.0365(8) -0.0013(6) -0.0006(6) -0.0024(6)
C2 0.0369(8) 0.0487(9) 0.0349(7) 0.0061(7) -0.0001(6) 0.0024(6)
C3 0.0450(8) 0.0331(8) 0.0421(8) 0.0095(6) 0.0040(6) 0.0046(6)
C4 0.0572(10) 0.0333(8) 0.0484(9) -0.0048(7) 0.0091(7) 0.0007(7)
C5 0.0394(8) 0.0398(8) 0.0378(8) -0.0082(6) -0.0031(6) -0.0014(6)
C6 0.0369(8) 0.0519(9) 0.0538(9) -0.0098(7) 0.0057(7) 0.0034(8)
C7 0.0435(9) 0.0618(11) 0.0441(9) 0.0002(8) 0.0117(7) 0.0022(8)
C8 0.0407(8) 0.0521(9) 0.0383(8) 0.0064(7) 0.0026(6) -0.0080(7)
C9 0.0316(7) 0.0339(7) 0.0320(7) 0.0023(6) 0.0009(5) 0.0025(6)
C10 0.0396(8) 0.0313(7) 0.0369(8) 0.0000(6) 0.0016(6) -0.0046(6)

loop_
_atom_type_symbol
_atom_type_description
_atom_type_scat_dispersion_real
_atom_type_scat_dispersion_imag
_atom_type_scat_source
C C 0.0033 0.0016 'International Tables Vol C Tables 4.2.6.8 and 6.1.1.4'
H H 0.0000 0.0000 'International Tables Vol C Tables 4.2.6.8 and 6.1.1.4'
O O 0.0106 0.0060 'International Tables Vol C Tables 4.2.6.8 and 6.1.1.4'

loop_
_geom_angle_atom_site_label_1
_geom_angle_atom_site_label_2
_geom_angle_atom_site_label_3
_geom_angle
C10 O3 C9 114.96(10)
C9 C1 C8 108.82(12)
C9 C1 C2 108.39(11)
C8 C1 C2 113.39(12)
C3 C2 C1 109.67(12)
C10 C3 C4 107.55(13)
C10 C3 C2 106.66(13)
C4 C3 C2 109.54(12)
C3 C4 C5 110.00(12)
C9 C5 C6 108.50(12)
C9 C5 C4 108.15(12)
C6 C5 C4 114.01(13)
C7 C6 C5 112.67(13)
C6 C7 C8 111.88(13)
C7 C8 C1 112.17(13)
O1 C9 O3 105.22(10)
O1 C9 C5 110.49(12)
O3 C9 C5 108.30(11)
O1 C9 C1 114.86(12)
O3 C9 C1 107.25(11)
C5 C9 C1 110.36(11)
O2 C10 O3 119.45(13)
O2 C10 C3 127.84(13)
O3 C10 C3 112.71(12)
C9 O1 H1 107.6(13)
C9 C1 H1A 108.7
C8 C1 H1A 108.7
C2 C1 H1A 108.7
C3 C2 H2B 109.7
C1 C2 H2B 109.7
C3 C2 H2A 109.7
C1 C2 H2A 109.7
H2B C2 H2A 108.2
C10 C3 H3A 111.0
C4 C3 H3A 111.0
C2 C3 H3A 111.0
C3 C4 H4B 109.7
C5 C4 H4B 109.7
C3 C4 H4A 109.7
C5 C4 H4A 109.7
H4B C4 H4A 108.2
C9 C5 H5A 108.7
C6 C5 H5A 108.7
C4 C5 H5A 108.7
C7 C6 H6B 109.1
C5 C6 H6B 109.1
C7 C6 H6A 109.1
C5 C6 H6A 109.1
H6B C6 H6A 107.8
C6 C7 H7B 109.2
C8 C7 H7B 109.2
C6 C7 H7A 109.2
C8 C7 H7A 109.2
H7B C7 H7A 107.9
C7 C8 H8B 109.2
C1 C8 H8B 109.2
C7 C8 H8A 109.2
C1 C8 H8A 109.2
H8B C8 H8A 107.9

loop_
_geom_bond_atom_site_label_1
_geom_bond_atom_site_label_2
_geom_bond_site_symmetry_2
_geom_bond_distance
_geom_bond_publ_flag
O1 C9 . 1.3665(17) ?
O2 C10 . 1.2067(18) ?
O3 C10 . 1.3287(18) ?
O3 C9 . 1.4842(17) ?
C1 C9 . 1.518(2) ?
C1 C8 . 1.524(2) ?
C1 C2 . 1.538(2) ?
C2 C3 . 1.527(2) ?
C3 C10 . 1.489(2) ?
C3 C4 . 1.527(2) ?
C4 C5 . 1.537(2) ?
C5 C9 . 1.510(2) ?
C5 C6 . 1.527(2) ?
C6 C7 . 1.513(2) ?
C7 C8 . 1.517(2) ?
O1 H1 . 0.93(2) ?
C1 H1A . 0.9800 ?
C2 H2B . 0.9700 ?
C2 H2A . 0.9700 ?
C3 H3A . 0.9800 ?
C4 H4B . 0.9700 ?
C4 H4A . 0.9700 ?
C5 H5A . 0.9800 ?
C6 H6B . 0.9700 ?
C6 H6A . 0.9700 ?
C7 H7B . 0.9700 ?
C7 H7A . 0.9700 ?
C8 H8B . 0.9700 ?
C8 H8A . 0.9700 ?

loop_
_geom_torsion_atom_site_label_1
_geom_torsion_atom_site_label_2
_geom_torsion_atom_site_label_3
_geom_torsion_atom_site_label_4
_geom_torsion
C9 C1 C2 C3 -0.08(16)
C8 C1 C2 C3 -121.03(14)
C1 C2 C3 C10 -56.86(16)
C1 C2 C3 C4 59.26(15)
C10 C3 C4 C5 56.97(15)
C2 C3 C4 C5 -58.58(16)
C3 C4 C5 C9 -1.43(16)
C3 C4 C5 C6 119.34(14)
C9 C5 C6 C7 56.18(17)
C4 C5 C6 C7 -64.40(18)
C5 C6 C7 C8 -51.31(18)
C6 C7 C8 C1 51.18(18)
C9 C1 C8 C7 -56.13(16)
C2 C1 C8 C7 64.57(17)
C10 O3 C9 O1 178.20(10)
C10 O3 C9 C5 60.03(14)
C10 O3 C9 C1 -59.08(14)
C6 C5 C9 O1 66.36(15)
C4 C5 C9 O1 -169.50(11)
C6 C5 C9 O3 -178.88(11)
C4 C5 C9 O3 -54.74(14)
C6 C5 C9 C1 -61.76(15)
C4 C5 C9 C1 62.38(14)
C8 C1 C9 O1 -63.60(15)
C2 C1 C9 O1 172.67(11)
C8 C1 C9 O3 179.86(11)
C2 C1 C9 O3 56.13(14)
C8 C1 C9 C5 62.09(15)
C2 C1 C9 C5 -61.64(15)
C9 O3 C10 O2 178.61(12)
C9 O3 C10 C3 -1.13(16)
C4 C3 C10 O2 122.77(16)
C2 C3 C10 O2 -119.79(16)
C4 C3 C10 O3 -57.51(15)
C2 C3 C10 O3 59.93(15)

loop_
_cod_related_entry_id
_cod_related_entry_database
_cod_related_entry_code
1 ChemSpider 21134626
